data_1563701
loop_
_publ_author_name
'Chen, Shuang'
'Hoffmann, Stefan'
'Carrillo-Cabrera, Wilder'
'Akselrud, Lev G.'
'Prots, Yurii'
'Schwarz, Ulrich'
'Zhao, Jing-Tai'
'Kniep, R\"udiger'

_publ_section_title
;
 Sr10[(PO4)5.5(BO4)0.5](BO2): Growth and crystal structure of a strontium
 phosphate orthoborate metaborate closely related to the apatite-type
 crystal structure
;
_journal_issue 3
_journal_name_full 'Journal of Solid State Chemistry'
_journal_page_first 658
_journal_page_last 661
_journal_paper_doi 10.1016/j.jssc.2009.12.026
_journal_volume 183
_journal_year 2010
_chemical_formula_iupac Sr10[(PO4)5.5(BO4)0.5](BO2)
_chemical_formula_sum 'B1.5 O26 P5.5 Sr10'
_chemical_formula_weight 1478.75
_space_group_IT_number 147
_space_group_name_Hall '-P 3'
_space_group_name_H-M_alt 'P -3'
_symmetry_cell_setting trigonal
_symmetry_space_group_name_H-M 'P -3'
_atom_sites_solution_primary direct
_atom_sites_solution_secondary difmap
_cell_angle_alpha 90
_cell_angle_beta 90
_cell_angle_gamma 120
_cell_formula_units_Z 1
_cell_length_a 9.7973(8)
_cell_length_b 9.7973(8)
_cell_length_c 7.3056(8)
_cell_measurement_reflns_used 2847
_cell_measurement_temperature 293(2)
_cell_measurement_theta_max 30.3177
_cell_measurement_theta_min 2.4005
_cell_volume 607.29(10)
_computing_cell_refinement 'CrystalClear (Rigaku Inc., 2008)'
_computing_data_collection 'CrystalClear (Rigaku Inc., 2008)'
_computing_data_reduction 'CrystalClear (Rigaku Inc., 2008)'
_computing_structure_refinement 'SHELXL-97 (Sheldrick, 1997)'
_computing_structure_solution 'SHELXS-97 (Sheldrick, 1997'
_diffrn_ambient_temperature 295.1500
_diffrn_detector_area_resol_mean 28.5714
_diffrn_measured_fraction_theta_full 0.999
_diffrn_measured_fraction_theta_max 0.999
_diffrn_measurement_details
;
scan:
	Number of images: 300
	           Slice: -120.0000 - 120.0000
	     Image width: 0.8000
	        Exp time: 70.0000
	   Rotation axis: Phi
	           Omega: -10.0000
	             Chi: 0.0000
	             Phi: 0.0000
	             XTD: 48.1900
	          2theta: -20.0000
;
_diffrn_measurement_device 'Rigaku AFC7'
_diffrn_measurement_device_details
;
AFC7: Eulerian 3 circle
;
_diffrn_measurement_method oscillation
_diffrn_orient_matrix_type d*Trek
_diffrn_orient_matrix_UB_11 0.0273
_diffrn_orient_matrix_UB_12 0.1037
_diffrn_orient_matrix_UB_13 -0.0489
_diffrn_orient_matrix_UB_21 0.1034
_diffrn_orient_matrix_UB_22 0.0511
_diffrn_orient_matrix_UB_23 0.0241
_diffrn_orient_matrix_UB_31 0.0569
_diffrn_orient_matrix_UB_32 -0.065
_diffrn_orient_matrix_UB_33 -0.1062
_diffrn_radiation_detector 'CCD Saturn724+ (2x2 bin mode)'
_diffrn_radiation_monochromator 'Graphite Monochromator'
_diffrn_radiation_source 'Sealed Tube'
_diffrn_radiation_type MoK\a
_diffrn_radiation_wavelength 0.71073
_diffrn_reflns_av_R_equivalents 0.0331
_diffrn_reflns_av_unetI/netI 0.0398
_diffrn_reflns_limit_h_max 12
_diffrn_reflns_limit_h_min -9
_diffrn_reflns_limit_k_max 11
_diffrn_reflns_limit_k_min -11
_diffrn_reflns_limit_l_max 9
_diffrn_reflns_limit_l_min -9
_diffrn_reflns_number 3321
_diffrn_reflns_reduction_process 'Lp corrections applied'
_diffrn_reflns_theta_full 27.96
_diffrn_reflns_theta_max 27.96
_diffrn_reflns_theta_min 2.4
_diffrn_source_current 34.0000
_diffrn_source_power 1.7000
_diffrn_source_voltage 50.0000
_exptl_absorpt_coefficient_mu 22.248
_exptl_absorpt_correction_T_max 1
_exptl_absorpt_correction_T_min 0.3323
_exptl_absorpt_correction_type numerical
_exptl_crystal_colour Colorless
_exptl_crystal_density_diffrn 4.043
_exptl_crystal_density_method 'not measured'
_exptl_crystal_description Prism
_exptl_crystal_F_000 678
_exptl_crystal_size_max 0.2
_exptl_crystal_size_mid 0.2
_exptl_crystal_size_min 0.2
_refine_diff_density_max 1.144
_refine_diff_density_min -1.104
_refine_diff_density_rms 0.212
_refine_ls_extinction_method none
_refine_ls_goodness_of_fit_ref 1.188
_refine_ls_hydrogen_treatment noref
_refine_ls_matrix_type full
_refine_ls_number_parameters 66
_refine_ls_number_reflns 989
_refine_ls_number_restraints 0
_refine_ls_restrained_S_all 1.188
_refine_ls_R_factor_all 0.0522
_refine_ls_R_factor_gt 0.0447
_refine_ls_shift/su_max 0
_refine_ls_shift/su_mean 0
_refine_ls_structure_factor_coef Fsqd
_refine_ls_weighting_details 'calc w=1/[\s^2^(Fo^2^)+(0.0140P)^2^+4.8299P] where P=(Fo^2^+2Fc^2^)/3'
_refine_ls_weighting_scheme calc
_refine_ls_wR_factor_gt 0.0765
_refine_ls_wR_factor_ref 0.0787
_reflns_number_gt 873
_reflns_number_total 989
_reflns_threshold_expression >2sigma(I)
_cod_data_source_file JSSC-2010-183-658.cif
_cod_data_source_block sc_0722a
_cod_depositor_comments
;
The following automatic conversions were performed:

data item '_exptl_absorpt_correction_type' value 'Numerical' was
changed to 'numerical' in accordance with the built-in table derived
from the CIF Core dictionary named 'cif_core.dic' version 2.4.5 last
updated on 2014-11-21.

Automatic conversion script
Id: cif_fix_values 8369 2020-08-20 11:38:08Z andrius 
;
_cod_original_sg_symbol_H-M P-3
_cod_original_formula_sum 'B1.50 O26 P5.50 Sr10'
_cod_database_code 1563701

loop_
_symmetry_equiv_pos_as_xyz
'x, y, z'
'-y, x-y, z'
'-x+y, -x, z'
'-x, -y, -z'
'y, -x+y, -z'
'x-y, x, -z'

loop_
_atom_site_label
_atom_site_type_symbol
_atom_site_fract_x
_atom_site_fract_y
_atom_site_fract_z
_atom_site_U_iso_or_equiv
_atom_site_adp_type
_atom_site_occupancy
_atom_site_symmetry_multiplicity
_atom_site_calc_flag
_atom_site_refinement_flags
_atom_site_disorder_assembly
_atom_site_disorder_group
Sr1 Sr 0.3333 0.6667 0.00690(14) 0.0185(3) Uani 1 3 d S . .
Sr2 Sr 0.3333 0.6667 0.50644(13) 0.0163(2) Uani 1 3 d S . .
Sr3 Sr 0.24911(8) -0.01580(8) 0.24588(9) 0.02283(19) Uani 1 1 d . . .
P1 P 0.3993(2) 0.3678(2) 0.2508(2) 0.0137(4) Uani 0.91667 1 d P . .
B1 B 0.3993(2) 0.3678(2) 0.2508(2) 0.0137(4) Uani 0.08333 1 d P . .
O1 O 0.3345(6) 0.4823(5) 0.2539(6) 0.0183(10) Uani 1 1 d . . .
O2 O 0.5779(6) 0.4590(6) 0.2323(7) 0.0253(11) Uani 1 1 d . . .
O3 O 0.3293(7) 0.2538(6) 0.0899(7) 0.0317(13) Uani 1 1 d . . .
O4 O 0.3585(7) 0.2704(7) 0.4281(7) 0.0328(13) Uani 1 1 d . . .
B2 B 0 0 0.5 0.047(7) Uani 1 6 d S . .
O5 O 0 0 0.3243(16) 0.047(3) Uani 1 3 d S . .

loop_
_atom_site_aniso_label
_atom_site_aniso_U_11
_atom_site_aniso_U_22
_atom_site_aniso_U_33
_atom_site_aniso_U_23
_atom_site_aniso_U_13
_atom_site_aniso_U_12
Sr1 0.0220(4) 0.0220(4) 0.0116(5) 0 0 0.01098(19)
Sr2 0.0190(4) 0.0190(4) 0.0110(4) 0 0 0.00950(18)
Sr3 0.0267(4) 0.0194(4) 0.0210(3) 0.0012(2) -0.0005(3) 0.0104(3)
P1 0.0188(9) 0.0157(9) 0.0104(7) -0.0020(6) -0.0013(6) 0.0115(8)
B1 0.0188(9) 0.0157(9) 0.0104(7) -0.0020(6) -0.0013(6) 0.0115(8)
O1 0.027(3) 0.023(3) 0.014(2) 0.0011(18) 0.0007(19) 0.019(2)
O2 0.020(3) 0.025(3) 0.032(3) 0.001(2) -0.001(2) 0.013(2)
O3 0.057(4) 0.024(3) 0.021(2) -0.009(2) -0.019(2) 0.025(3)
O4 0.057(4) 0.040(3) 0.016(2) 0.005(2) 0.002(2) 0.035(3)
B2 0.048(10) 0.048(10) 0.045(15) 0 0 0.024(5)
O5 0.045(4) 0.045(4) 0.049(6) 0 0 0.023(2)

loop_
_atom_type_symbol
_atom_type_description
_atom_type_scat_dispersion_real
_atom_type_scat_dispersion_imag
_atom_type_scat_source
O O 0.0106 0.006 'International Tables Vol C Tables 4.2.6.8 and 6.1.1.4'
P P 0.1023 0.0942 'International Tables Vol C Tables 4.2.6.8 and 6.1.1.4'
Sr Sr -1.5307 3.2498 'International Tables Vol C Tables 4.2.6.8 and 6.1.1.4'
B B 0.0013 0.0007 'International Tables Vol C Tables 4.2.6.8 and 6.1.1.4'

loop_
_geom_angle_atom_site_label_1
_geom_angle_atom_site_label_2
_geom_angle_atom_site_label_3
_geom_angle
_geom_angle_site_symmetry_1
_geom_angle_site_symmetry_3
O2 Sr1 O2 77.52(17) 6 5_565
O2 Sr1 O2 77.52(17) 6 4_665
O2 Sr1 O2 77.52(17) 5_565 4_665
O2 Sr1 O1 154.41(15) 6 2_665
O2 Sr1 O1 91.12(15) 5_565 2_665
O2 Sr1 O1 122.76(15) 4_665 2_665
O2 Sr1 O1 91.12(15) 6 3_565
O2 Sr1 O1 122.76(15) 5_565 3_565
O2 Sr1 O1 154.41(15) 4_665 3_565
O1 Sr1 O1 75.70(15) 2_665 3_565
O2 Sr1 O1 122.76(15) 6 .
O2 Sr1 O1 154.41(15) 5_565 .
O2 Sr1 O1 91.12(15) 4_665 .
O1 Sr1 O1 75.70(15) 2_665 .
O1 Sr1 O1 75.70(15) 3_565 .
O2 Sr1 O3 67.38(14) 6 5_565
O2 Sr1 O3 51.45(14) 5_565 5_565
O2 Sr1 O3 122.07(14) 4_665 5_565
O1 Sr1 O3 87.55(14) 2_665 5_565
O1 Sr1 O3 72.22(14) 3_565 5_565
O1 Sr1 O3 146.61(13) . 5_565
O2 Sr1 O3 51.45(14) 6 6
O2 Sr1 O3 122.07(14) 5_565 6
O2 Sr1 O3 67.38(14) 4_665 6
O1 Sr1 O3 146.61(13) 2_665 6
O1 Sr1 O3 87.55(14) 3_565 6
O1 Sr1 O3 72.22(14) . 6
O3 Sr1 O3 114.87(7) 5_565 6
O2 Sr1 O3 122.07(14) 6 4_665
O2 Sr1 O3 67.38(14) 5_565 4_665
O2 Sr1 O3 51.45(14) 4_665 4_665
O1 Sr1 O3 72.22(14) 2_665 4_665
O1 Sr1 O3 146.61(13) 3_565 4_665
O1 Sr1 O3 87.55(14) . 4_665
O3 Sr1 O3 114.87(7) 5_565 4_665
O3 Sr1 O3 114.87(7) 6 4_665
O1 Sr2 O1 74.72(15) 3_565 2_665
O1 Sr2 O1 74.72(15) 3_565 .
O1 Sr2 O1 74.72(15) 2_665 .
O1 Sr2 O2 124.47(15) 3_565 5_566
O1 Sr2 O2 94.15(14) 2_665 5_566
O1 Sr2 O2 155.14(15) . 5_566
O1 Sr2 O2 94.15(14) 3_565 6_556
O1 Sr2 O2 155.14(15) 2_665 6_556
O1 Sr2 O2 124.47(15) . 6_556
O2 Sr2 O2 73.61(17) 5_566 6_556
O1 Sr2 O2 155.14(15) 3_565 4_666
O1 Sr2 O2 124.47(15) 2_665 4_666
O1 Sr2 O2 94.15(14) . 4_666
O2 Sr2 O2 73.61(17) 5_566 4_666
O2 Sr2 O2 73.61(17) 6_556 4_666
O1 Sr2 O4 70.75(15) 3_565 5_566
O1 Sr2 O4 83.96(15) 2_665 5_566
O1 Sr2 O4 143.12(14) . 5_566
O2 Sr2 O4 53.88(15) 5_566 5_566
O2 Sr2 O4 71.31(15) 6_556 5_566
O2 Sr2 O4 122.72(15) 4_666 5_566
O1 Sr2 O4 83.96(15) 3_565 6_556
O1 Sr2 O4 143.12(14) 2_665 6_556
O1 Sr2 O4 70.75(15) . 6_556
O2 Sr2 O4 122.72(15) 5_566 6_556
O2 Sr2 O4 53.88(15) 6_556 6_556
O2 Sr2 O4 71.31(15) 4_666 6_556
O4 Sr2 O4 117.15(6) 5_566 6_556
O1 Sr2 O4 143.12(14) 3_565 4_666
O1 Sr2 O4 70.75(15) 2_665 4_666
O1 Sr2 O4 83.96(15) . 4_666
O2 Sr2 O4 71.31(15) 5_566 4_666
O2 Sr2 O4 122.72(15) 6_556 4_666
O2 Sr2 O4 53.88(15) 4_666 4_666
O4 Sr2 O4 117.15(6) 5_566 4_666
O4 Sr2 O4 117.15(6) 6_556 4_666
O2 Sr3 O4 87.25(17) 2_655 5_556
O2 Sr3 O3 86.26(17) 2_655 5
O4 Sr3 O3 146.88(19) 5_556 5
O2 Sr3 O5 148.04(14) 2_655 .
O4 Sr3 O5 91.2(3) 5_556 .
O3 Sr3 O5 110.8(3) 5 .
O2 Sr3 O3 76.15(17) 2_655 .
O4 Sr3 O3 132.12(16) 5_556 .
O3 Sr3 O3 77.26(11) 5 .
O5 Sr3 O3 81.47(18) . .
O2 Sr3 O1 105.61(15) 2_655 3
O4 Sr3 O1 72.31(15) 5_556 3
O3 Sr3 O1 78.29(16) 5 3
O5 Sr3 O1 104.26(10) . 3
O3 Sr3 O1 155.32(14) . 3
O2 Sr3 O4 73.91(17) 2_655 .
O4 Sr3 O4 77.74(10) 5_556 .
O3 Sr3 O4 130.81(16) 5 .
O5 Sr3 O4 74.57(16) . .
O3 Sr3 O4 54.63(15) . .
O1 Sr3 O4 150.01(14) 3 .
O2 P1 O3 109.0(3) . .
O2 P1 O4 107.7(3) . .
O3 P1 O4 108.2(3) . .
O2 P1 O1 110.2(3) . .
O3 P1 O1 110.3(3) . .
O4 P1 O1 111.5(3) . .
O5 B2 O5 180.0000(10) 4_556 .

loop_
_geom_bond_atom_site_label_1
_geom_bond_atom_site_label_2
_geom_bond_distance
_geom_bond_site_symmetry_2
Sr1 O2 2.529(5) 6
Sr1 O2 2.529(5) 5_565
Sr1 O2 2.529(5) 4_665
Sr1 O1 2.557(4) 2_665
Sr1 O1 2.557(4) 3_565
Sr1 O1 2.557(4) .
Sr1 O3 3.075(6) 5_565
Sr1 O3 3.075(6) 6
Sr1 O3 3.075(6) 4_665
Sr2 O1 2.586(4) 3_565
Sr2 O1 2.586(4) 2_665
Sr2 O1 2.586(4) .
Sr2 O2 2.643(5) 5_566
Sr2 O2 2.643(5) 6_556
Sr2 O2 2.643(5) 4_666
Sr2 O4 2.804(6) 5_566
Sr2 O4 2.804(6) 6_556
Sr2 O4 2.804(6) 4_666
Sr3 O2 2.481(5) 2_655
Sr3 O4 2.523(5) 5_556
Sr3 O3 2.528(5) 5
Sr3 O5 2.586(3) .
Sr3 O3 2.611(5) .
Sr3 O1 2.764(5) 3
Sr3 O4 2.789(5) .
P1 O2 1.522(5) .
P1 O3 1.527(5) .
P1 O4 1.539(5) .
P1 O1 1.540(5) .
O1 Sr3 2.764(5) 2
O2 Sr3 2.481(5) 3_665
O2 Sr1 2.529(5) 4_665
O2 Sr2 2.643(5) 4_666
O3 Sr3 2.528(5) 6
O3 Sr1 3.075(6) 4_665
O4 Sr3 2.523(5) 6_556
O4 Sr2 2.804(6) 4_666
B2 O5 1.284(11) 4_556
B2 O5 1.284(11) .
